data_1511595
loop_
_publ_author_name
'Evers, C.B.H.'
'Danebrock, M.E.'
'Jeitschko, W.'
'Konrad, T.'

_publ_section_title
;
 Preparation, properties and crystal structures of the thorium chromium
 borides Th Cr B4 and Th Cr2 B6; structure refinements of Ce Cr2 B6, Th B4
 and Th B6
;
_journal_name_full 'Journal of Alloys Compd.'
_journal_page_first 56
_journal_page_last 61
_journal_paper_doi 10.1016/0925-8388(95)01993-6
_journal_volume 234
_journal_year 1996
_chemical_formula_sum 'B6 Cr2 Th'
_chemical_name_systematic 'Th Cr2 B6'
_space_group_IT_number 71
_symmetry_space_group_name_Hall '-I 2 2'
_symmetry_space_group_name_H-M 'I m m m'
_cell_angle_alpha 90
_cell_angle_beta 90
_cell_angle_gamma 90
_cell_formula_units_Z 2
_cell_length_a 3.158
_cell_length_b 6.591
_cell_length_c 8.364
_cell_volume 174.091
_citation_journal_id_ASTM JALCEU
_cod_data_source_file boron4-x_245.cif
_cod_data_source_block B6Cr2Th1
_cod_original_cell_volume 174.0915
_cod_original_formula_sum 'B6 Cr2 Th1'
_cod_database_code 1511595

loop_
_symmetry_equiv_pos_as_xyz
x,y,z
-x,-y,z
x,-y,-z
-x,y,-z
-x,-y,-z
x,y,-z
-x,y,z
x,-y,z
x+1/2,y+1/2,z+1/2
-x+1/2,-y+1/2,z+1/2
x+1/2,-y+1/2,-z+1/2
-x+1/2,y+1/2,-z+1/2
-x+1/2,-y+1/2,-z+1/2
x+1/2,y+1/2,-z+1/2
-x+1/2,y+1/2,z+1/2
x+1/2,-y+1/2,z+1/2

loop_
_atom_site_label
_atom_site_type_symbol
_atom_site_fract_x
_atom_site_fract_y
_atom_site_fract_z
_atom_site_occupancy
_atom_site_U_iso_or_equiv
B2 B-1 0 0.2365 0.3031 1 0.0
Cr1 Cr+3 0.5 0 0.3459 1 0.0
Th1 Th+4 0 0 0 1 0.0
B1 B-1 0 0.1423 0.5 1 0.0
